data_7236283
loop_
_publ_author_name
'Song, Jiang-Feng'
'Jia, Ying-Ying'
'Zhou, Rui-Sha'
'Li, Si-Zhe'
'Qiu, Xiao-Min'
'Liu, Jie'

_publ_section_title
;
 Six new coordination compounds based on rigid
 5-(3-carboxy-phenyl)-pyridine-2-carboxylic acid: synthesis, structural
 variations and properties
;
_journal_issue 12
_journal_name_full 'RSC Advances'
_journal_page_first 7217
_journal_paper_doi 10.1039/C6RA26966D
_journal_volume 7
_journal_year 2017
_chemical_formula_sum 'C26 H16 Cu N2 O8'
_chemical_formula_weight 547.95
_space_group_IT_number 14
_space_group_name_Hall '-P 2yn'
_space_group_name_H-M_alt 'P 1 21/n 1'
_symmetry_cell_setting monoclinic
_symmetry_space_group_name_H-M 'P 1 21/n 1'
_atom_sites_solution_hydrogens geom
_atom_sites_solution_primary direct
_atom_sites_solution_secondary difmap
_audit_creation_method SHELXL-97
_audit_update_record
;
2016-10-11 deposited with the CCDC.
2017-01-16 downloaded from the CCDC.
;
_cell_angle_alpha 90.00
_cell_angle_beta 98.168(7)
_cell_angle_gamma 90.00
_cell_formula_units_Z 2
_cell_length_a 8.3091(6)
_cell_length_b 7.1846(6)
_cell_length_c 19.0036(14)
_cell_measurement_reflns_used 1995
_cell_measurement_temperature 298(2)
_cell_measurement_theta_max 25.09
_cell_measurement_theta_min 3.04
_cell_volume 1122.96(15)
_computing_cell_refinement 'Bruker XSCANS'
_computing_data_collection 'Bruker XSCANS'
_computing_data_reduction 'Bruker SHELXTL'
_computing_molecular_graphics 'Bruker SHELXTL'
_computing_publication_material 'Bruker SHELXTL'
_computing_structure_refinement 'SHELXL-97 (Sheldrick, 1997)'
_computing_structure_solution 'SHELXS-97 (Sheldrick, 1990)'
_diffrn_ambient_temperature 298(2)
_diffrn_measured_fraction_theta_full 0.998
_diffrn_measured_fraction_theta_max 0.998
_diffrn_measurement_device_type 'CCD area detector'
_diffrn_measurement_method 'phi and omega scans'
_diffrn_radiation_monochromator graphite
_diffrn_radiation_source 'fine-focus sealed tube'
_diffrn_radiation_type MoK\a
_diffrn_radiation_wavelength 0.71073
_diffrn_reflns_av_R_equivalents 0.0203
_diffrn_reflns_av_sigmaI/netI 0.0362
_diffrn_reflns_limit_h_max 8
_diffrn_reflns_limit_h_min -9
_diffrn_reflns_limit_k_max 8
_diffrn_reflns_limit_k_min -8
_diffrn_reflns_limit_l_max 22
_diffrn_reflns_limit_l_min -19
_diffrn_reflns_number 3876
_diffrn_reflns_theta_full 25.09
_diffrn_reflns_theta_max 25.09
_diffrn_reflns_theta_min 3.04
_exptl_absorpt_coefficient_mu 1.031
_exptl_absorpt_correction_T_max 0.8607
_exptl_absorpt_correction_T_min 0.7142
_exptl_absorpt_correction_type empirical
_exptl_crystal_colour Blue
_exptl_crystal_density_diffrn 1.621
_exptl_crystal_density_method 'not measured'
_exptl_crystal_description Block
_exptl_crystal_F_000 558
_exptl_crystal_size_max 0.35
_exptl_crystal_size_mid 0.25
_exptl_crystal_size_min 0.15
_refine_diff_density_max 0.260
_refine_diff_density_min -0.276
_refine_diff_density_rms 0.051
_refine_ls_extinction_method none
_refine_ls_goodness_of_fit_ref 1.095
_refine_ls_hydrogen_treatment mixed
_refine_ls_matrix_type full
_refine_ls_number_parameters 201
_refine_ls_number_reflns 1995
_refine_ls_number_restraints 0
_refine_ls_restrained_S_all 1.095
_refine_ls_R_factor_all 0.0484
_refine_ls_R_factor_gt 0.0370
_refine_ls_shift/su_max 0.001
_refine_ls_shift/su_mean 0.000
_refine_ls_structure_factor_coef Fsqd
_refine_ls_weighting_details 'calc w=1/[\s^2^(Fo^2^)+(0.0337P)^2^+0.4195P] where P=(Fo^2^+2Fc^2^)/3'
_refine_ls_weighting_scheme calc
_refine_ls_wR_factor_gt 0.0821
_refine_ls_wR_factor_ref 0.0902
_reflns_number_gt 1614
_reflns_number_total 1995
_reflns_threshold_expression >2sigma(I)
_cod_data_source_file c6ra26966d2.cif
_cod_data_source_block s
_cod_depositor_comments
;
The following automatic conversions were performed:

data item '_exptl_absorpt_correction_type' value 'Empirical' was
changed to 'empirical' in accordance with the
/home/saulius/struct/COD-crude-data/automatic-downloads/DataCite-retrospective/RSC/depositions/lib/dictionaries/cif_core.dic
dictionary named 'cif_core.dic' version 2.4.2 last updated on
2011-04-26.

data item '_symmetry_cell_setting' value 'Monoclinic' was changed to
'monoclinic' in accordance with the
/home/saulius/struct/COD-crude-data/automatic-downloads/DataCite-retrospective/RSC/depositions/lib/dictionaries/cif_core.dic
dictionary named 'cif_core.dic' version 2.4.2 last updated on
2011-04-26.

Automatic conversion script
Id: cif_fix_values 6909 2019-04-08 15:41:33Z antanas 
;
_cod_original_sg_symbol_H-M P2(1)/n
_cod_database_code 7236283

loop_
_symmetry_equiv_pos_as_xyz
'x, y, z'
'-x+1/2, y+1/2, -z+1/2'
'-x, -y, -z'
'x-1/2, -y-1/2, z-1/2'

loop_
_atom_site_label
_atom_site_type_symbol
_atom_site_fract_x
_atom_site_fract_y
_atom_site_fract_z
_atom_site_U_iso_or_equiv
_atom_site_adp_type
_atom_site_occupancy
_atom_site_symmetry_multiplicity
_atom_site_calc_flag
_atom_site_refinement_flags
H8 H 1.171(7) 0.982(7) 0.123(3) 0.14(2) Uiso 1 1 d .
H1 H 1.042(3) 0.434(4) 0.1907(15) 0.045(8) Uiso 1 1 d .
H2 H 0.922(4) 0.338(5) 0.2828(16) 0.058(10) Uiso 1 1 d .
H3 H 0.850(3) 0.541(4) 0.3694(16) 0.049(8) Uiso 1 1 d .
H4 H 1.022(3) 0.963(4) 0.2626(14) 0.029(7) Uiso 1 1 d .
H7 H 0.682(3) 0.779(4) 0.4004(13) 0.032(7) Uiso 1 1 d .
H5 H 0.985(3) 1.293(4) 0.4580(12) 0.025(7) Uiso 1 1 d .
H6 H 1.073(3) 1.085(4) 0.3792(13) 0.037(7) Uiso 1 1 d .
O3 O 0.7873(2) 1.4316(3) 0.54341(11) 0.0541(6) Uani 1 1 d .
O4 O 0.5824(2) 1.2322(3) 0.54164(10) 0.0489(5) Uani 1 1 d .
C13 C 0.7153(3) 1.2879(4) 0.52297(13) 0.0389(7) Uani 1 1 d .
C8 C 0.7461(3) 0.8816(4) 0.40970(14) 0.0373(7) Uani 1 1 d .
C11 C 0.9288(3) 1.1930(4) 0.44445(14) 0.0373(7) Uani 1 1 d .
C12 C 0.7861(3) 1.1603(4) 0.47172(12) 0.0337(6) Uani 1 1 d .
Cu1 Cu 0.5000 1.0000 0.5000 0.0432(2) Uani 1 2 d S
N1 N 0.6987(3) 1.0059(3) 0.45495(11) 0.0341(5) Uani 1 1 d .
O1 O 1.1520(2) 0.6688(3) 0.10851(10) 0.0559(6) Uani 1 1 d .
C9 C 0.8862(3) 0.9082(4) 0.37776(13) 0.0348(6) Uani 1 1 d .
C7 C 1.0022(3) 0.8346(4) 0.26684(15) 0.0388(7) Uani 1 1 d .
C6 C 0.9304(3) 0.7730(4) 0.32464(13) 0.0373(7) Uani 1 1 d .
C2 C 1.0436(3) 0.7097(4) 0.21651(13) 0.0380(7) Uani 1 1 d .
C1 C 1.1158(3) 0.7745(5) 0.15315(14) 0.0423(7) Uani 1 1 d .
O2 O 1.1385(4) 0.9541(4) 0.15115(15) 0.0724(9) Uani 1 1 d .
C10 C 0.9775(3) 1.0656(4) 0.39734(14) 0.0377(7) Uani 1 1 d .
C3 C 1.0136(4) 0.5217(5) 0.22364(16) 0.0461(8) Uani 1 1 d .
C5 C 0.8968(4) 0.5845(5) 0.32938(16) 0.0466(8) Uani 1 1 d .
C4 C 0.9389(4) 0.4607(5) 0.27965(18) 0.0539(8) Uani 1 1 d .

loop_
_atom_site_aniso_label
_atom_site_aniso_U_11
_atom_site_aniso_U_22
_atom_site_aniso_U_33
_atom_site_aniso_U_23
_atom_site_aniso_U_13
_atom_site_aniso_U_12
O3 0.0559(12) 0.0533(14) 0.0582(13) -0.0179(12) 0.0257(10) -0.0180(12)
O4 0.0471(11) 0.0537(14) 0.0520(12) -0.0145(11) 0.0283(9) -0.0141(10)
C13 0.0417(15) 0.0439(18) 0.0326(14) -0.0007(14) 0.0096(12) -0.0047(14)
C8 0.0393(15) 0.0418(18) 0.0332(14) -0.0023(14) 0.0132(12) -0.0097(14)
C11 0.0370(15) 0.0391(17) 0.0368(15) 0.0024(14) 0.0089(12) -0.0091(14)
C12 0.0348(13) 0.0395(16) 0.0277(12) 0.0004(13) 0.0069(10) -0.0049(13)
Cu1 0.0409(3) 0.0499(4) 0.0444(3) -0.0118(2) 0.0254(2) -0.0137(2)
N1 0.0362(12) 0.0396(14) 0.0283(11) -0.0017(11) 0.0112(9) -0.0047(11)
O1 0.0557(12) 0.0718(16) 0.0454(11) -0.0125(12) 0.0247(10) 0.0047(12)
C9 0.0350(13) 0.0417(16) 0.0296(13) 0.0076(13) 0.0113(11) 0.0016(13)
C7 0.0389(14) 0.0404(18) 0.0399(15) 0.0048(14) 0.0152(12) 0.0029(14)
C6 0.0364(14) 0.0437(18) 0.0341(14) 0.0033(13) 0.0124(11) 0.0035(13)
C2 0.0344(13) 0.0478(18) 0.0336(14) 0.0038(14) 0.0104(11) 0.0068(13)
C1 0.0379(15) 0.055(2) 0.0357(15) 0.0022(15) 0.0129(12) 0.0089(15)
O2 0.113(2) 0.0563(17) 0.0603(16) 0.0080(14) 0.0568(16) 0.0055(15)
C10 0.0330(14) 0.0482(18) 0.0345(14) 0.0065(14) 0.0141(11) -0.0014(14)
C3 0.0504(17) 0.048(2) 0.0408(16) -0.0015(15) 0.0095(13) 0.0076(15)
C5 0.0537(18) 0.048(2) 0.0411(16) 0.0066(16) 0.0172(14) 0.0004(16)
C4 0.068(2) 0.041(2) 0.0533(19) 0.0060(17) 0.0127(16) 0.0008(18)

loop_
_atom_type_symbol
_atom_type_description
_atom_type_scat_dispersion_real
_atom_type_scat_dispersion_imag
_atom_type_scat_source
C C 0.0033 0.0016 'International Tables Vol C Tables 4.2.6.8 and 6.1.1.4'
H H 0.0000 0.0000 'International Tables Vol C Tables 4.2.6.8 and 6.1.1.4'
N N 0.0061 0.0033 'International Tables Vol C Tables 4.2.6.8 and 6.1.1.4'
O O 0.0106 0.0060 'International Tables Vol C Tables 4.2.6.8 and 6.1.1.4'
Cu Cu 0.3201 1.2651 'International Tables Vol C Tables 4.2.6.8 and 6.1.1.4'

loop_
_geom_angle_atom_site_label_1
_geom_angle_atom_site_label_2
_geom_angle_atom_site_label_3
_geom_angle
_geom_angle_site_symmetry_1
_geom_angle_site_symmetry_3
C13 O4 Cu1 115.42(17) . .
O3 C13 O4 125.4(3) . .
O3 C13 C12 119.7(2) . .
O4 C13 C12 114.9(2) . .
N1 C8 C9 121.8(3) . .
C10 C11 C12 118.5(3) . .
N1 C12 C11 121.2(2) . .
N1 C12 C13 114.0(2) . .
C11 C12 C13 124.8(3) . .
O4 Cu1 O4 180.000(1) . 3_676
O4 Cu1 N1 96.38(8) . 3_676
O4 Cu1 N1 83.62(8) 3_676 3_676
O4 Cu1 N1 83.62(8) . .
O4 Cu1 N1 96.38(8) 3_676 .
N1 Cu1 N1 180.000(1) 3_676 .
C8 N1 C12 120.4(2) . .
C8 N1 Cu1 127.46(18) . .
C12 N1 Cu1 112.03(16) . .
C10 C9 C8 116.9(3) . .
C10 C9 C6 122.6(2) . .
C8 C9 C6 120.5(3) . .
C2 C7 C6 120.8(3) . .
C5 C6 C7 118.3(3) . .
C5 C6 C9 121.5(2) . .
C7 C6 C9 120.2(3) . .
C3 C2 C7 119.8(3) . .
C3 C2 C1 118.8(3) . .
C7 C2 C1 121.3(3) . .
O1 C1 O2 123.3(3) . .
O1 C1 C2 122.6(3) . .
O2 C1 C2 114.1(3) . .
C11 C10 C9 121.1(2) . .
C4 C3 C2 119.6(3) . .
C4 C5 C6 120.8(3) . .
C3 C4 C5 120.7(3) . .

loop_
_geom_bond_atom_site_label_1
_geom_bond_atom_site_label_2
_geom_bond_distance
_geom_bond_site_symmetry_2
O3 C13 1.228(3) .
O4 C13 1.272(3) .
O4 Cu1 1.930(2) .
C13 C12 1.516(4) .
C8 N1 1.337(3) .
C8 C9 1.400(3) .
C11 C10 1.380(4) .
C11 C12 1.380(3) .
C12 N1 1.340(3) .
Cu1 O4 1.930(2) 3_676
Cu1 N1 1.965(2) 3_676
Cu1 N1 1.965(2) .
O1 C1 1.208(3) .
C9 C10 1.383(4) .
C9 C6 1.484(4) .
C7 C2 1.390(4) .
C7 C6 1.395(4) .
C6 C5 1.388(4) .
C2 C3 1.384(4) .
C2 C1 1.494(4) .
C1 O2 1.305(4) .
C3 C4 1.378(4) .
C5 C4 1.379(5) .
